data_7121506
loop_
_publ_author_name
'Wang, Kai-Yao'
'Ding, Dong'
'Zhang, Shu'
'Wang, Yanlong'
'Liu, Wei'
'Wang, Shuao'
'Wang, Shuai-Hua'
'Liu, Dan'
'Wang, Cheng'

_publ_section_title
;
 Preparation of thermochromic selenidostannates in deep eutectic solvents.
;
_journal_issue 38
_journal_name_full 'Chemical communications (Cambridge, England)'
_journal_page_first 4806
_journal_page_last 4809
_journal_paper_doi 10.1039/c8cc01614c
_journal_volume 54
_journal_year 2018
_chemical_formula_sum 'C12 H32 N2 Se7 Sn3'
_chemical_formula_weight 1113.18
_space_group_crystal_system orthorhombic
_space_group_IT_number 61
_space_group_name_Hall '-P 2ac 2ab'
_space_group_name_H-M_alt 'P b c a'
_symmetry_space_group_name_Hall '-P 2ac 2ab'
_symmetry_space_group_name_H-M 'P b c a'
_atom_sites_solution_hydrogens geom
_audit_creation_method SHELXL-2014/7
_audit_update_record
;
2018-04-12 deposited with the CCDC.
2018-04-13 downloaded from the CCDC.
;
_cell_angle_alpha 90
_cell_angle_beta 90
_cell_angle_gamma 90
_cell_formula_units_Z 8
_cell_length_a 17.645(2)
_cell_length_b 13.7539(9)
_cell_length_c 24.1705(16)
_cell_measurement_reflns_used 4044
_cell_measurement_temperature 370(2)
_cell_measurement_theta_max 25.4260
_cell_measurement_theta_min 2.8950
_cell_volume 5865.9(9)
_computing_cell_refinement 'CrysAlisPro 1.171.39.28b (Rigaku OD, 2015)'
_computing_data_collection 'CrysAlisPro 1.171.39.28b (Rigaku OD, 2015)'
_computing_data_reduction 'CrysAlisPro 1.171.39.28b (Rigaku OD, 2015)'
_computing_structure_refinement 'SHELXL-2014/7 (Sheldrick, 2014)'
_diffrn_ambient_temperature 370(2)
_diffrn_measured_fraction_theta_full 0.999
_diffrn_measured_fraction_theta_max 0.999
_diffrn_measurement_device_type 'XtaLAB AFC12 (RINC): Kappa dual offset/far'
_diffrn_measurement_method '\w scans'
_diffrn_radiation_type MoK\a
_diffrn_radiation_wavelength 0.71073
_diffrn_reflns_av_R_equivalents 0.1348
_diffrn_reflns_av_unetI/netI 0.0725
_diffrn_reflns_Laue_measured_fraction_full 0.999
_diffrn_reflns_Laue_measured_fraction_max 0.999
_diffrn_reflns_limit_h_max 22
_diffrn_reflns_limit_h_min -22
_diffrn_reflns_limit_k_max 17
_diffrn_reflns_limit_k_min -17
_diffrn_reflns_limit_l_max 30
_diffrn_reflns_limit_l_min -30
_diffrn_reflns_number 46295
_diffrn_reflns_point_group_measured_fraction_full 0.999
_diffrn_reflns_point_group_measured_fraction_max 0.999
_diffrn_reflns_theta_full 25.242
_diffrn_reflns_theta_max 27.103
_diffrn_reflns_theta_min 2.523
_diffrn_source 'fine-focus sealed X-ray tube'
_exptl_absorpt_coefficient_mu 11.224
_exptl_absorpt_correction_T_max 1.00000
_exptl_absorpt_correction_T_min 0.34156
_exptl_absorpt_correction_type multi-scan
_exptl_crystal_colour ORANGE
_exptl_crystal_density_diffrn 2.521
_exptl_crystal_description PLATE
_exptl_crystal_F_000 4048
_exptl_crystal_size_max 0.110
_exptl_crystal_size_mid 0.080
_exptl_crystal_size_min 0.040
_refine_diff_density_max 1.641
_refine_diff_density_min -1.178
_refine_diff_density_rms 0.253
_refine_ls_extinction_method none
_refine_ls_goodness_of_fit_ref 1.069
_refine_ls_hydrogen_treatment constr
_refine_ls_matrix_type full
_refine_ls_number_parameters 149
_refine_ls_number_reflns 6475
_refine_ls_number_restraints 15
_refine_ls_restrained_S_all 1.076
_refine_ls_R_factor_all 0.1411
_refine_ls_R_factor_gt 0.0826
_refine_ls_shift/su_max 0.000
_refine_ls_shift/su_mean 0.000
_refine_ls_structure_factor_coef Fsqd
_refine_ls_weighting_details 'w=1/[\s^2^(Fo^2^)+(0.0706P)^2^+113.9193P] where P=(Fo^2^+2Fc^2^)/3'
_refine_ls_weighting_scheme calc
_refine_ls_wR_factor_gt 0.1735
_refine_ls_wR_factor_ref 0.2010
_reflns_Friedel_coverage 0.000
_reflns_number_gt 3994
_reflns_number_total 6475
_reflns_threshold_expression 'I > 2\s(I)'
_cod_data_source_file c8cc01614c2.cif
_cod_data_source_block 2-370K
_cod_depositor_comments 'Adding full bibliography for 7121499--7121514.cif.'
_cod_original_cell_volume 5866.0(9)
_cod_database_code 7121506
_shelx_shelxl_version_number 2014/7
_shelx_space_group_comment
;
The symmetry employed for this shelxl refinement is uniquely defined
by the following loop, which should always be used as a source of
symmetry information in preference to the above space-group names.
They are only intended as comments.
;

loop_
_space_group_symop_operation_xyz
'x, y, z'
'-x+1/2, -y, z+1/2'
'-x, y+1/2, -z+1/2'
'x+1/2, -y+1/2, -z'
'-x, -y, -z'
'x-1/2, y, -z-1/2'
'x, -y-1/2, z-1/2'
'-x-1/2, y-1/2, z'

loop_
_atom_site_label
_atom_site_type_symbol
_atom_site_fract_x
_atom_site_fract_y
_atom_site_fract_z
_atom_site_U_iso_or_equiv
_atom_site_adp_type
_atom_site_occupancy
_atom_site_site_symmetry_order
_atom_site_calc_flag
_atom_site_refinement_flags_posn
_atom_site_refinement_flags_adp
Sn1 Sn 0.49918(7) 0.01638(7) 0.07591(4) 0.0414(3) Uani 1 1 d . .
Sn2 Sn 0.49913(7) 0.18116(7) 0.19977(4) 0.0452(3) Uani 1 1 d . .
Sn3 Sn 0.49583(7) -0.09239(7) 0.21967(4) 0.0446(3) Uani 1 1 d . .
Se1 Se 0.44156(11) -0.13310(12) 0.12400(6) 0.0540(5) Uani 1 1 d . .
Se2 Se 0.44464(11) 0.18343(12) 0.10145(6) 0.0542(5) Uani 1 1 d . .
Se3 Se 0.43855(12) 0.05750(12) 0.26562(7) 0.0565(5) Uani 1 1 d . .
Se4 Se 0.60517(10) 0.00044(14) 0.00659(6) 0.0531(4) Uani 1 1 d . .
Se5 Se 0.59504(10) 0.03383(11) 0.16495(6) 0.0422(4) Uani 1 1 d . .
Se6 Se 0.39712(11) 0.31358(12) 0.23673(8) 0.0573(5) Uani 1 1 d . .
Se7 Se 0.60588(11) 0.29068(13) 0.22972(8) 0.0605(5) Uani 1 1 d . .
N1 N 0.2115(14) 0.0758(18) 0.1560(9) 0.108(7) Uani 1 1 d D .
N2 N 0.1997(17) -0.276(2) 0.4131(11) 0.156(10) Uiso 1 1 d D .
C1 C 0.234(2) 0.176(3) 0.1422(17) 0.200(18) Uiso 1 1 d . .
H1A H 0.2877 0.1831 0.1488 0.300 Uiso 1 1 calc R U
H1B H 0.2237 0.1881 0.1039 0.300 Uiso 1 1 calc R U
H1C H 0.2067 0.2206 0.1648 0.300 Uiso 1 1 calc R U
C4 C 0.1309(16) 0.062(3) 0.1464(14) 0.161(14) Uiso 1 1 d D .
H4A H 0.1072 0.1182 0.1632 0.193 Uiso 1 1 calc R U
H4B H 0.1174 0.0072 0.1697 0.193 Uiso 1 1 calc R U
C3 C 0.231(3) 0.054(4) 0.213(2) 0.23(2) Uiso 1 1 d . .
H3A H 0.2848 0.0635 0.2185 0.341 Uiso 1 1 calc R U
H3B H 0.2038 0.0959 0.2377 0.341 Uiso 1 1 calc R U
H3C H 0.2189 -0.0127 0.2213 0.341 Uiso 1 1 calc R U
C8 C 0.217(3) -0.343(3) 0.3660(14) 0.23(2) Uiso 1 1 d D .
H8A H 0.2689 -0.3624 0.3675 0.341 Uiso 1 1 calc R U
H8B H 0.1850 -0.3996 0.3687 0.341 Uiso 1 1 calc R U
H8C H 0.2071 -0.3105 0.3316 0.341 Uiso 1 1 calc R U
C9 C 0.118(3) -0.246(4) 0.411(2) 0.28(3) Uiso 1 1 d D .
H9A H 0.1075 -0.2024 0.4407 0.420 Uiso 1 1 calc R U
H9B H 0.1089 -0.2131 0.3762 0.420 Uiso 1 1 calc R U
H9C H 0.0868 -0.3022 0.4133 0.420 Uiso 1 1 calc R U
C7 C 0.212(2) -0.332(3) 0.4670(13) 0.296 Uiso 1 1 d D U
H7A H 0.2013 -0.2897 0.4978 0.444 Uiso 1 1 calc DR U
H7B H 0.1785 -0.3866 0.4680 0.444 Uiso 1 1 calc R U
H7C H 0.2635 -0.3535 0.4690 0.444 Uiso 1 1 calc R U
C10 C 0.266(3) -0.203(4) 0.4109(18) 0.330 Uiso 1 1 d D U
H10A H 0.2885 -0.2090 0.3744 0.396 Uiso 1 1 calc R U
H10B H 0.2439 -0.1385 0.4127 0.396 Uiso 1 1 calc R U
C2 C 0.254(4) 0.000(4) 0.126(2) 0.28(3) Uiso 1 1 d . .
H2A H 0.3070 0.0089 0.1324 0.415 Uiso 1 1 calc R U
H2B H 0.2385 -0.0626 0.1395 0.415 Uiso 1 1 calc R U
H2C H 0.2431 0.0049 0.0874 0.415 Uiso 1 1 calc R U
C6 C 0.029(4) -0.016(5) 0.075(3) 0.39(5) Uiso 1 1 d D .
H6A H 0.0180 -0.0004 0.0373 0.578 Uiso 1 1 calc R U
H6B H 0.0451 -0.0830 0.0773 0.578 Uiso 1 1 calc R U
H6C H -0.0159 -0.0077 0.0971 0.578 Uiso 1 1 calc R U
C5 C 0.088(3) 0.046(5) 0.096(2) 0.39(5) Uiso 1 1 d D .
H5A H 0.0683 0.1105 0.0878 0.472 Uiso 1 1 calc R U
H5B H 0.1282 0.0366 0.0684 0.472 Uiso 1 1 calc R U
C11 C 0.332(3) -0.203(4) 0.452(3) 0.43(5) Uiso 1 1 d D .
H11A H 0.3065 -0.2064 0.4873 0.519 Uiso 1 1 calc DR U
H11B H 0.3541 -0.2670 0.4464 0.519 Uiso 1 1 calc R U
C12 C 0.396(3) -0.142(4) 0.462(3) 0.395 Uiso 1 1 d D U
H12A H 0.4246 -0.1677 0.4922 0.592 Uiso 1 1 calc R U
H12B H 0.4270 -0.1392 0.4294 0.592 Uiso 1 1 calc R U
H12C H 0.3786 -0.0776 0.4710 0.592 Uiso 1 1 calc R U

loop_
_atom_site_aniso_label
_atom_site_aniso_U_11
_atom_site_aniso_U_22
_atom_site_aniso_U_33
_atom_site_aniso_U_23
_atom_site_aniso_U_13
_atom_site_aniso_U_12
Sn1 0.0620(7) 0.0392(5) 0.0231(4) -0.0027(4) 0.0020(5) 0.0021(5)
Sn2 0.0693(8) 0.0334(5) 0.0330(5) -0.0064(4) -0.0052(5) -0.0007(5)
Sn3 0.0683(8) 0.0333(5) 0.0321(5) 0.0057(4) -0.0026(5) 0.0035(5)
Se1 0.0789(13) 0.0444(9) 0.0386(8) 0.0016(7) -0.0066(8) -0.0160(9)
Se2 0.0817(13) 0.0450(9) 0.0360(8) -0.0035(7) -0.0095(8) 0.0162(9)
Se3 0.0825(14) 0.0458(9) 0.0412(9) 0.0005(7) 0.0164(9) 0.0053(9)
Se4 0.0518(10) 0.0796(12) 0.0278(7) -0.0058(7) 0.0002(7) 0.0017(9)
Se5 0.0569(10) 0.0382(8) 0.0315(7) 0.0001(6) -0.0016(7) 0.0004(7)
Se6 0.0595(12) 0.0451(9) 0.0673(11) -0.0207(8) -0.0054(9) 0.0037(8)
Se7 0.0615(12) 0.0545(10) 0.0655(11) -0.0250(9) 0.0047(9) -0.0031(9)
N1 0.117(18) 0.111(17) 0.095(15) 0.001(13) 0.031(14) -0.008(14)

loop_
_atom_type_symbol
_atom_type_description
_atom_type_scat_dispersion_real
_atom_type_scat_dispersion_imag
_atom_type_scat_source
C C 0.0033 0.0016 'International Tables Vol C Tables 4.2.6.8 and 6.1.1.4'
H H 0.0000 0.0000 'International Tables Vol C Tables 4.2.6.8 and 6.1.1.4'
N N 0.0061 0.0033 'International Tables Vol C Tables 4.2.6.8 and 6.1.1.4'
Se Se -0.0929 2.2259 'International Tables Vol C Tables 4.2.6.8 and 6.1.1.4'
Sn Sn -0.6537 1.4246 'International Tables Vol C Tables 4.2.6.8 and 6.1.1.4'

loop_
_geom_angle_atom_site_label_1
_geom_angle_atom_site_label_2
_geom_angle_atom_site_label_3
_geom_angle
_geom_angle_site_symmetry_1
_geom_angle_site_symmetry_3
Se4 Sn1 Se2 121.07(7) . .
Se4 Sn1 Se1 121.62(7) . .
Se2 Sn1 Se1 117.31(7) . .
Se4 Sn1 Se4 90.43(6) . 5_655
Se2 Sn1 Se4 89.92(6) . 5_655
Se1 Sn1 Se4 89.75(6) . 5_655
Se4 Sn1 Se5 94.10(6) . .
Se2 Sn1 Se5 87.95(6) . .
Se1 Sn1 Se5 87.66(6) . .
Se4 Sn1 Se5 175.46(7) 5_655 .
Se7 Sn2 Se3 122.03(7) . .
Se7 Sn2 Se2 122.66(8) . .
Se3 Sn2 Se2 115.30(8) . .
Se7 Sn2 Se6 90.00(6) . .
Se3 Sn2 Se6 87.95(7) . .
Se2 Sn2 Se6 92.77(7) . .
Se7 Sn2 Se5 93.89(7) . .
Se3 Sn2 Se5 87.59(6) . .
Se2 Sn2 Se5 87.50(6) . .
Se6 Sn2 Se5 175.19(7) . .
Se6 Sn3 Se3 121.99(7) 3_645 .
Se6 Sn3 Se1 123.01(7) 3_645 .
Se3 Sn3 Se1 114.91(7) . .
Se6 Sn3 Se7 90.18(6) 3_645 3_645
Se3 Sn3 Se7 91.19(7) . 3_645
Se1 Sn3 Se7 91.73(7) . 3_645
Se6 Sn3 Se5 92.70(6) 3_645 .
Se3 Sn3 Se5 87.26(6) . .
Se1 Sn3 Se5 86.72(6) . .
Se7 Sn3 Se5 177.12(7) 3_645 .
Sn3 Se1 Sn1 94.90(6) . .
Sn2 Se2 Sn1 94.10(6) . .
Sn3 Se3 Sn2 95.78(7) . .
Sn1 Se4 Sn1 89.57(6) . 5_655
Sn1 Se5 Sn2 85.74(5) . .
Sn1 Se5 Sn3 86.04(6) . .
Sn2 Se5 Sn3 85.87(6) . .
Sn3 Se6 Sn2 89.13(7) 3_655 .
Sn2 Se7 Sn3 89.39(7) . 3_655
C4 N1 C3 111(3) . .
C4 N1 C2 109(3) . .
C3 N1 C2 101(3) . .
C4 N1 C1 111(3) . .
C3 N1 C1 110(3) . .
C2 N1 C1 114(3) . .
C8 N2 C9 109(3) . .
C8 N2 C7 108(2) . .
C9 N2 C7 108(2) . .
C8 N2 C10 103(3) . .
C9 N2 C10 123(4) . .
C7 N2 C10 104.4(10) . .
N1 C4 C5 131(3) . .
C11 C10 N2 123.7(15) . .
C6 C5 C4 139(5) . .
C12 C11 C10 135(3) . .

loop_
_geom_bond_atom_site_label_1
_geom_bond_atom_site_label_2
_geom_bond_distance
_geom_bond_site_symmetry_2
Sn1 Se4 2.521(2) .
Sn1 Se2 2.5663(19) .
Sn1 Se1 2.5713(19) .
Sn1 Se4 2.7241(19) 5_655
Sn1 Se5 2.7478(18) .
Sn2 Se7 2.518(2) .
Sn2 Se3 2.563(2) .
Sn2 Se2 2.5638(18) .
Sn2 Se6 2.712(2) .
Sn2 Se5 2.7710(19) .
Sn3 Se6 2.520(2) 3_645
Sn3 Se3 2.5505(19) .
Sn3 Se1 2.5648(19) .
Sn3 Se7 2.702(2) 3_645
Sn3 Se5 2.7978(19) .
Se4 Sn1 2.7239(19) 5_655
Se6 Sn3 2.520(2) 3_655
Se7 Sn3 2.702(2) 3_655
N1 C4 1.453(18) .
N1 C3 1.46(5) .
N1 C2 1.47(6) .
N1 C1 1.47(4) .
N2 C8 1.50(4) .
N2 C9 1.49(4) .
N2 C7 1.528(17) .
N2 C10 1.543(16) .
C4 C5 1.457(19) .
C10 C11 1.515(19) .
C6 C5 1.444(19) .
C11 C12 1.436(19) .

loop_
_geom_hbond_atom_site_label_D
_geom_hbond_atom_site_label_H
_geom_hbond_atom_site_label_A
_geom_hbond_distance_DH
_geom_hbond_distance_HA
_geom_hbond_distance_DA
_geom_hbond_angle_DHA
_geom_hbond_site_symmetry_A
C1 H1A Se2 0.96 3.00 3.84(4) 147.4 .
C4 H4B Se6 0.97 3.13 4.08(4) 169.0 8_655
C3 H3A Se3 0.96 2.94 3.87(5) 162.2 .
C3 H3B Se5 0.96 3.15 3.81(5) 127.1 6_556
C3 H3C Se6 0.96 3.17 4.05(5) 153.0 8_655
C8 H8A Se5 0.96 2.90 3.80(5) 156.9 3_645
C9 H9A Se4 0.96 3.07 3.94(6) 151.8 6_556
C7 H7C Se4 0.96 3.12 4.02(4) 156.2 3_645
C10 H10A Se7 0.97 3.13 4.08(5) 166.5 3_645
C2 H2A Se1 0.96 3.08 3.79(6) 131.8 .
